data_4341233
loop_
_publ_author_name
'Lewis, Nerissa A.'
'Marzilli, Patricia A.'
'Fronczek, Frank R.'
'Marzilli, Luigi G.'

_publ_section_title
;
 Models for B12-Conjugated Radiopharmaceuticals. Cobaloxime Binding to New
 fac-[Re(CO)3(Me2Bipyridine)(amidine)]BF4 Complexes Having an Exposed
 Pyridyl Nitrogen.
;
_journal_issue 20
_journal_name_full 'Inorganic chemistry'
_journal_page_first 11096
_journal_page_last 11107
_journal_paper_doi 10.1021/ic5016675
_journal_volume 53
_journal_year 2014
_chemical_formula_moiety 'C34 H42 Cl Co N10 O7 Re, C H2 Cl2, B F4'
_chemical_formula_sum 'C35 H44 B Cl3 Co F4 N10 O7 Re'
_chemical_formula_weight 1155.09
_chemical_name_systematic
;
 ?
;
_space_group_IT_number 19
_symmetry_cell_setting orthorhombic
_symmetry_space_group_name_Hall 'P 2ac 2ab'
_symmetry_space_group_name_H-M 'P 21 21 21'
_atom_sites_solution_hydrogens geom
_atom_sites_solution_primary direct
_atom_sites_solution_secondary difmap
_audit_creation_method SHELXL-97
_cell_angle_alpha 90
_cell_angle_beta 90
_cell_angle_gamma 90
_cell_formula_units_Z 4
_cell_length_a 14.963(2)
_cell_length_b 16.604(2)
_cell_length_c 17.856(2)
_cell_measurement_reflns_used 6543
_cell_measurement_temperature 90.0(5)
_cell_measurement_theta_max 25.43
_cell_measurement_theta_min 2.16
_cell_volume 4436.2(9)
_computing_cell_refinement 'Bruker SAINT'
_computing_data_collection 'Bruker APEX2'
_computing_data_reduction 'Bruker SAINT'
_computing_molecular_graphics 'ORTEP-3 for Windows (Farrugia, 1997)'
_computing_publication_material 'SHELXL-97 (Sheldrick, 2008)'
_computing_structure_refinement 'SHELXL-97 (Sheldrick, 2008)'
_computing_structure_solution 'SHELXS-97 (Sheldrick, 2008)'
_diffrn_ambient_temperature 90.0(5)
_diffrn_measured_fraction_theta_full 0.997
_diffrn_measured_fraction_theta_max 0.994
_diffrn_measurement_device_type 'Bruker Kappa APEX-II DUO'
_diffrn_measurement_method '\f and \w scans'
_diffrn_radiation_monochromator 'TRIUMPH curved graphite'
_diffrn_radiation_source 'fine-focus sealed tube'
_diffrn_radiation_type MoK\a
_diffrn_radiation_wavelength 0.71073
_diffrn_reflns_av_R_equivalents 0.0503
_diffrn_reflns_av_sigmaI/netI 0.0824
_diffrn_reflns_limit_h_max 18
_diffrn_reflns_limit_h_min -11
_diffrn_reflns_limit_k_max 19
_diffrn_reflns_limit_k_min -19
_diffrn_reflns_limit_l_max 18
_diffrn_reflns_limit_l_min -21
_diffrn_reflns_number 16408
_diffrn_reflns_theta_full 25.00
_diffrn_reflns_theta_max 25.44
_diffrn_reflns_theta_min 1.67
_exptl_absorpt_coefficient_mu 3.355
_exptl_absorpt_correction_T_max 0.9359
_exptl_absorpt_correction_T_min 0.4644
_exptl_absorpt_correction_type multi-scan
_exptl_absorpt_process_details 'SADABS (Sheldrick, 2004)'
_exptl_crystal_colour orange
_exptl_crystal_density_diffrn 1.729
_exptl_crystal_density_method 'not measured'
_exptl_crystal_description lath
_exptl_crystal_F_000 2296
_exptl_crystal_size_max 0.27
_exptl_crystal_size_mid 0.05
_exptl_crystal_size_min 0.02
_refine_diff_density_max 1.315
_refine_diff_density_min -1.016
_refine_diff_density_rms 0.120
_refine_ls_abs_structure_details '3123 Friedel pairs (Flack, 1983)'
_refine_ls_abs_structure_Flack 0.003(7)
_refine_ls_extinction_method none
_refine_ls_goodness_of_fit_ref 1.008
_refine_ls_hydrogen_treatment mixed
_refine_ls_matrix_type full
_refine_ls_number_parameters 559
_refine_ls_number_reflns 7646
_refine_ls_number_restraints 27
_refine_ls_restrained_S_all 1.012
_refine_ls_R_factor_all 0.0476
_refine_ls_R_factor_gt 0.0359
_refine_ls_shift/su_max 0.001
_refine_ls_shift/su_mean 0.000
_refine_ls_structure_factor_coef Fsqd
_refine_ls_weighting_details 'calc w=1/[\s^2^(Fo^2^)+(0.0147P)^2^] where P=(Fo^2^+2Fc^2^)/3'
_refine_ls_weighting_scheme calc
_refine_ls_wR_factor_gt 0.0717
_refine_ls_wR_factor_ref 0.0752
_reflns_number_gt 6643
_reflns_number_total 7646
_reflns_threshold_expression I>2\s(I)
_cod_data_source_file ic5016675_si_003.cif
_cod_data_source_block Nerissa13
_cod_depositor_comments
;
The following automatic conversions were performed:

'_symmetry_cell_setting' value 'Orthorhombic' changed to
'orthorhombic' according to
/home/saulius/struct/COD-crude-data--automatic-downloads/rss-feeds/ACS/lib/dictionaries/cif_core.dic
dictionary named 'cif_core.dic' version 2.4.2 from 2011-04-26.

Automatic conversion script
Id: cif_fix_values 2827 2014-09-09 07:05:25Z andrius 

 Adding full bibliography for 4341231--4341234.cif.
;
_cod_original_sg_symbol_Hall 'P 2ac 2ab '
_cod_original_sg_symbol_H-M 'P 21 21 21  '
_cod_database_code 4341233

loop_
_symmetry_equiv_pos_as_xyz
'x, y, z'
'-x+1/2, -y, z+1/2'
'-x, y+1/2, -z+1/2'
'x+1/2, -y+1/2, -z'

loop_
_atom_site_label
_atom_site_type_symbol
_atom_site_fract_x
_atom_site_fract_y
_atom_site_fract_z
_atom_site_U_iso_or_equiv
_atom_site_adp_type
_atom_site_occupancy
_atom_site_symmetry_multiplicity
_atom_site_calc_flag
_atom_site_refinement_flags
_atom_site_disorder_assembly
_atom_site_disorder_group
Re1 Re 0.377267(19) 0.510877(15) 0.473287(15) 0.01462(7) Uani 1 1 d . . .
Co1 Co 0.69189(6) 0.52119(5) 1.16250(5) 0.0155(2) Uani 1 1 d . . .
Cl1 Cl 0.77022(11) 0.52656(10) 1.26922(9) 0.0181(4) Uani 1 1 d . . .
O1 O 0.2351(4) 0.6427(3) 0.4697(4) 0.0365(14) Uani 1 1 d . . .
O2 O 0.2283(4) 0.3867(3) 0.5005(3) 0.0292(13) Uani 1 1 d . . .
O3 O 0.3487(3) 0.4802(3) 0.3057(3) 0.0347(14) Uani 1 1 d . . .
O4 O 0.8123(4) 0.6398(3) 1.1048(3) 0.0231(12) Uani 1 1 d . . .
H4O H 0.835(5) 0.583(4) 1.092(4) 0.035 Uiso 1 1 d . . .
O5 O 0.5302(4) 0.5459(3) 1.2438(3) 0.0256(13) Uani 1 1 d . . .
O6 O 0.8585(3) 0.4974(3) 1.0883(2) 0.0176(10) Uani 1 1 d . . .
O7 O 0.5735(3) 0.4040(3) 1.2237(3) 0.0209(12) Uani 1 1 d . . .
H7O H 0.534(5) 0.466(4) 1.226(4) 0.031 Uiso 1 1 d . . .
N1 N 0.4911(4) 0.4302(3) 0.4673(4) 0.0120(12) Uani 1 1 d . . .
N2 N 0.4919(4) 0.5869(3) 0.4503(3) 0.0138(14) Uani 1 1 d . . .
N3 N 0.4159(4) 0.5191(4) 0.5899(3) 0.0172(13) Uani 1 1 d D . .
H3N H 0.4713(18) 0.525(4) 0.602(4) 0.021 Uiso 1 1 d D . .
N4 N 0.4116(3) 0.5114(4) 0.7204(3) 0.0207(13) Uani 1 1 d . . .
N5 N 0.4860(4) 0.5349(3) 0.8651(3) 0.0187(14) Uani 1 1 d . . .
N6 N 0.6266(4) 0.5193(3) 1.0682(3) 0.0186(11) Uani 1 1 d . . .
N7 N 0.7329(4) 0.6262(3) 1.1403(3) 0.0175(14) Uani 1 1 d . . .
N8 N 0.5985(4) 0.5818(3) 1.2069(3) 0.0214(16) Uani 1 1 d . . .
N9 N 0.7864(4) 0.4615(3) 1.1202(3) 0.0171(14) Uani 1 1 d . . .
N10 N 0.6508(4) 0.4178(3) 1.1871(3) 0.0186(14) Uani 1 1 d . . .
C1 C 0.4874(5) 0.3499(4) 0.4788(4) 0.0182(15) Uani 1 1 d . . .
H1 H 0.4360 0.3283 0.5027 0.022 Uiso 1 1 calc R . .
C2 C 0.5542(5) 0.2979(4) 0.4579(4) 0.0222(18) Uani 1 1 d . . .
C3 C 0.6257(6) 0.3299(4) 0.4208(4) 0.0229(17) Uani 1 1 d . . .
H3A H 0.6711 0.2953 0.4022 0.027 Uiso 1 1 calc R . .
C4 C 0.6327(5) 0.4114(4) 0.4102(4) 0.0168(16) Uani 1 1 d . . .
H4A H 0.6836 0.4332 0.3858 0.020 Uiso 1 1 calc R . .
C5 C 0.5665(5) 0.4610(4) 0.4348(4) 0.0142(15) Uiso 1 1 d . . .
C6 C 0.5674(5) 0.5496(4) 0.4314(4) 0.0142(15) Uani 1 1 d . . .
C7 C 0.6435(5) 0.5929(4) 0.4110(4) 0.0197(18) Uani 1 1 d . . .
H7A H 0.6975 0.5659 0.3987 0.024 Uiso 1 1 calc R . .
C8 C 0.6388(6) 0.6765(4) 0.4092(4) 0.025(2) Uani 1 1 d . . .
H8 H 0.6896 0.7069 0.3945 0.030 Uiso 1 1 calc R . .
C9 C 0.5603(6) 0.7158(4) 0.4287(4) 0.0223(18) Uani 1 1 d . . .
C10 C 0.4874(5) 0.6687(4) 0.4488(4) 0.0210(18) Uani 1 1 d . . .
H10 H 0.4329 0.6943 0.4620 0.025 Uiso 1 1 calc R . .
C11 C 0.5450(5) 0.2094(4) 0.4735(6) 0.038(2) Uani 1 1 d . . .
H11A H 0.5757 0.1787 0.4343 0.057 Uiso 1 1 calc R . .
H11B H 0.4815 0.1948 0.4741 0.057 Uiso 1 1 calc R . .
H11C H 0.5717 0.1969 0.5223 0.057 Uiso 1 1 calc R . .
C12 C 0.5522(6) 0.8068(4) 0.4261(5) 0.036(2) Uani 1 1 d . . .
H12A H 0.5921 0.8307 0.4635 0.055 Uiso 1 1 calc R . .
H12B H 0.4904 0.8224 0.4369 0.055 Uiso 1 1 calc R . .
H12C H 0.5689 0.8261 0.3761 0.055 Uiso 1 1 calc R . .
C13 C 0.2876(5) 0.5921(4) 0.4724(5) 0.0220(17) Uani 1 1 d . . .
C14 C 0.2856(5) 0.4330(4) 0.4918(4) 0.0189(18) Uani 1 1 d . . .
C15 C 0.3592(4) 0.4939(4) 0.3689(3) 0.0189(15) Uani 1 1 d U . .
C16 C 0.3726(5) 0.5125(4) 0.6521(3) 0.0205(14) Uani 1 1 d . . .
C17 C 0.2723(4) 0.5096(5) 0.6508(3) 0.0229(16) Uani 1 1 d . . .
H17A H 0.2506 0.5296 0.6025 0.034 Uiso 1 1 calc R . .
H17B H 0.2486 0.5434 0.6911 0.034 Uiso 1 1 calc R . .
H17C H 0.2523 0.4539 0.6580 0.034 Uiso 1 1 calc R . .
C18 C 0.5075(5) 0.5248(5) 0.7294(4) 0.032(2) Uani 1 1 d . . .
H18A H 0.5315 0.5529 0.6849 0.039 Uiso 1 1 calc R . .
H18B H 0.5387 0.4725 0.7343 0.039 Uiso 1 1 calc R . .
C19 C 0.5237(5) 0.5752(4) 0.7987(4) 0.0221(18) Uani 1 1 d . . .
H19A H 0.5887 0.5833 0.8057 0.027 Uiso 1 1 calc R . .
H19B H 0.4955 0.6287 0.7924 0.027 Uiso 1 1 calc R . .
C20 C 0.3914(4) 0.5190(4) 0.8567(3) 0.0219(16) Uani 1 1 d . . .
H20A H 0.3584 0.5707 0.8553 0.026 Uiso 1 1 calc R . .
H20B H 0.3698 0.4879 0.9004 0.026 Uiso 1 1 calc R . .
C21 C 0.3729(5) 0.4718(4) 0.7851(3) 0.0209(15) Uani 1 1 d . . .
H21A H 0.3982 0.4170 0.7898 0.025 Uiso 1 1 calc R . .
H21B H 0.3075 0.4667 0.7780 0.025 Uiso 1 1 calc R . .
C22 C 0.5305(5) 0.5309(4) 0.9310(4) 0.0149(15) Uani 1 1 d . . .
C23 C 0.6223(5) 0.5507(4) 0.9381(3) 0.0174(14) Uani 1 1 d . . .
H23 H 0.6542 0.5687 0.8952 0.021 Uiso 1 1 calc R . .
C24 C 0.6657(5) 0.5447(4) 1.0046(4) 0.0209(17) Uani 1 1 d . . .
H24 H 0.7271 0.5592 1.0063 0.025 Uiso 1 1 calc R . .
C25 C 0.5383(4) 0.5020(4) 1.0637(3) 0.0168(15) Uani 1 1 d . . .
H25 H 0.5080 0.4867 1.1083 0.020 Uiso 1 1 calc R . .
C26 C 0.4900(4) 0.5055(4) 0.9987(3) 0.0164(14) Uani 1 1 d . . .
H26 H 0.4287 0.4906 0.9989 0.020 Uiso 1 1 calc R . .
C27 C 0.6830(6) 0.6848(4) 1.1583(4) 0.0212(18) Uani 1 1 d . . .
C28 C 0.6023(5) 0.6587(4) 1.1980(4) 0.0232(19) Uani 1 1 d . . .
C29 C 0.7029(6) 0.7708(4) 1.1406(4) 0.033(2) Uani 1 1 d . . .
H29A H 0.7668 0.7811 1.1478 0.049 Uiso 1 1 calc R . .
H29B H 0.6683 0.8058 1.1739 0.049 Uiso 1 1 calc R . .
H29C H 0.6867 0.7821 1.0885 0.049 Uiso 1 1 calc R . .
C30 C 0.5313(6) 0.7144(5) 1.2261(5) 0.041(2) Uani 1 1 d . . .
H30A H 0.5066 0.7452 1.1841 0.061 Uiso 1 1 calc R . .
H30B H 0.5571 0.7515 1.2629 0.061 Uiso 1 1 calc R . .
H30C H 0.4836 0.6830 1.2498 0.061 Uiso 1 1 calc R . .
C31 C 0.7827(5) 0.3843(4) 1.1303(4) 0.0180(17) Uani 1 1 d . . .
C32 C 0.7026(5) 0.3581(4) 1.1677(4) 0.0170(17) Uani 1 1 d . . .
C33 C 0.8567(5) 0.3271(4) 1.1091(4) 0.0264(19) Uani 1 1 d . . .
H33A H 0.9031 0.3565 1.0816 0.040 Uiso 1 1 calc R . .
H33B H 0.8326 0.2842 1.0773 0.040 Uiso 1 1 calc R . .
H33C H 0.8825 0.3035 1.1545 0.040 Uiso 1 1 calc R . .
C34 C 0.6803(6) 0.2726(4) 1.1843(4) 0.0261(19) Uani 1 1 d . . .
H34A H 0.6612 0.2678 1.2367 0.039 Uiso 1 1 calc R . .
H34B H 0.7331 0.2389 1.1760 0.039 Uiso 1 1 calc R . .
H34C H 0.6318 0.2549 1.1513 0.039 Uiso 1 1 calc R . .
C35 C 0.4052(8) 0.7966(5) 0.6960(6) 0.059(3) Uani 1 1 d . . .
H35A H 0.3690 0.8389 0.7206 0.071 Uiso 1 1 calc R . .
H35B H 0.4578 0.7856 0.7280 0.071 Uiso 1 1 calc R . .
Cl2 Cl 0.34138(19) 0.70880(14) 0.68673(18) 0.0673(8) Uani 1 1 d . . .
Cl3 Cl 0.4406(3) 0.83047(16) 0.60893(17) 0.0881(12) Uani 1 1 d . . .
B1 B 0.6448(9) 0.7626(8) 0.8332(7) 0.038(3) Uiso 0.672(6) 1 d PD A 1
F1 F 0.6913(6) 0.6918(5) 0.8193(5) 0.0749(13) Uiso 0.672(6) 1 d PD A 1
F2 F 0.7114(6) 0.8221(6) 0.8382(6) 0.0749(13) Uiso 0.672(6) 1 d PD A 1
F3 F 0.5971(6) 0.7809(5) 0.7669(5) 0.0749(13) Uiso 0.672(6) 1 d PD A 1
F4 F 0.5955(7) 0.7527(5) 0.8915(5) 0.0749(13) Uiso 0.672(6) 1 d PD A 1
B2 B 0.6529(13) 0.7827(12) 0.8358(11) 0.038(3) Uiso 0.328(6) 1 d PD A 2
F5 F 0.5932(11) 0.8427(9) 0.8513(10) 0.0749(13) Uiso 0.328(6) 1 d PD A 2
F6 F 0.6608(13) 0.7332(10) 0.8972(9) 0.0749(13) Uiso 0.328(6) 1 d PD A 2
F7 F 0.7395(10) 0.8161(11) 0.8204(11) 0.0749(13) Uiso 0.328(6) 1 d PD A 2
F8 F 0.6256(13) 0.7425(10) 0.7701(8) 0.0749(13) Uiso 0.328(6) 1 d PD A 2

loop_
_atom_site_aniso_label
_atom_site_aniso_U_11
_atom_site_aniso_U_22
_atom_site_aniso_U_33
_atom_site_aniso_U_23
_atom_site_aniso_U_13
_atom_site_aniso_U_12
Re1 0.01154(12) 0.02120(13) 0.01110(11) 0.00048(11) -0.00142(13) 0.00117(13)
Co1 0.0162(5) 0.0201(5) 0.0100(4) 0.0005(4) 0.0000(4) 0.0011(4)
Cl1 0.0191(9) 0.0232(10) 0.0119(8) 0.0003(7) -0.0005(7) 0.0003(7)
O1 0.032(3) 0.037(3) 0.040(3) 0.011(3) 0.001(3) 0.015(3)
O2 0.018(3) 0.045(3) 0.025(3) -0.007(2) 0.002(2) -0.010(3)
O3 0.022(3) 0.063(4) 0.019(3) 0.000(3) -0.004(2) -0.006(3)
O4 0.025(3) 0.023(3) 0.021(3) 0.001(2) -0.001(3) -0.002(2)
O5 0.017(3) 0.038(3) 0.021(3) -0.002(2) 0.008(3) 0.004(2)
O6 0.013(2) 0.025(3) 0.015(2) 0.0005(19) 0.0027(18) -0.003(2)
O7 0.009(3) 0.036(3) 0.017(3) 0.005(2) 0.004(2) -0.002(2)
N1 0.016(3) 0.011(3) 0.009(3) -0.002(3) -0.003(3) 0.003(2)
N2 0.016(3) 0.017(3) 0.009(3) -0.001(2) 0.004(3) 0.000(3)
N3 0.007(3) 0.034(3) 0.011(3) -0.002(3) 0.000(2) -0.001(3)
N4 0.014(3) 0.035(3) 0.012(3) 0.003(3) -0.003(2) -0.002(3)
N5 0.019(3) 0.026(4) 0.012(3) -0.001(2) -0.002(3) -0.003(3)
N6 0.020(3) 0.025(3) 0.011(3) -0.001(2) -0.005(3) -0.001(4)
N7 0.013(3) 0.026(3) 0.014(3) 0.004(2) -0.002(3) 0.001(3)
N8 0.021(4) 0.033(4) 0.010(3) -0.005(2) 0.001(3) 0.000(3)
N9 0.017(3) 0.024(3) 0.010(3) 0.000(2) -0.003(3) -0.001(3)
N10 0.010(3) 0.033(4) 0.012(3) 0.001(3) 0.003(3) -0.004(3)
C1 0.014(4) 0.033(4) 0.008(4) -0.001(3) -0.005(3) -0.007(3)
C2 0.018(4) 0.023(4) 0.026(5) 0.000(3) -0.005(4) -0.004(3)
C3 0.025(4) 0.026(4) 0.018(4) -0.006(3) -0.004(4) 0.010(4)
C4 0.010(4) 0.025(4) 0.016(4) -0.001(3) 0.002(4) -0.003(3)
C6 0.015(4) 0.020(4) 0.007(3) -0.003(3) -0.001(3) 0.001(3)
C7 0.021(5) 0.026(4) 0.013(4) 0.000(3) 0.000(4) -0.002(3)
C8 0.032(6) 0.024(4) 0.019(4) -0.001(3) 0.004(4) -0.013(4)
C9 0.025(5) 0.023(4) 0.018(4) 0.004(3) -0.010(4) -0.002(4)
C10 0.025(4) 0.022(4) 0.016(4) 0.000(3) -0.010(3) 0.003(3)
C11 0.019(4) 0.027(4) 0.068(6) 0.004(5) -0.001(5) 0.005(3)
C12 0.052(6) 0.024(4) 0.034(5) -0.007(4) -0.011(5) -0.001(4)
C13 0.024(4) 0.026(4) 0.016(4) 0.013(4) -0.004(4) -0.002(3)
C14 0.015(4) 0.034(4) 0.007(4) -0.002(3) 0.005(3) 0.008(3)
C15 0.016(3) 0.028(3) 0.013(3) -0.001(3) -0.008(2) -0.004(3)
C16 0.019(3) 0.025(3) 0.017(3) 0.000(3) -0.001(3) 0.000(4)
C17 0.022(4) 0.032(4) 0.014(3) -0.004(3) 0.000(3) 0.004(4)
C18 0.018(4) 0.066(6) 0.013(4) -0.002(4) 0.005(3) -0.009(4)
C19 0.018(4) 0.033(4) 0.015(4) 0.003(3) -0.002(3) -0.008(4)
C20 0.016(4) 0.034(4) 0.016(3) 0.003(3) 0.001(3) -0.004(4)
C21 0.016(3) 0.021(4) 0.025(4) 0.004(3) 0.001(4) 0.005(4)
C22 0.022(4) 0.012(4) 0.011(3) 0.000(3) 0.001(3) 0.001(3)
C23 0.015(3) 0.030(3) 0.007(3) -0.001(3) 0.002(4) 0.003(4)
C24 0.017(4) 0.028(4) 0.018(4) -0.008(3) -0.001(3) 0.002(3)
C25 0.020(4) 0.016(4) 0.014(3) -0.002(3) 0.003(3) 0.002(3)
C26 0.018(3) 0.018(4) 0.013(3) 0.000(3) 0.000(3) -0.001(3)
C27 0.028(5) 0.021(4) 0.015(4) -0.001(3) -0.015(4) 0.008(4)
C28 0.038(5) 0.024(4) 0.008(3) 0.001(3) -0.002(3) 0.006(4)
C29 0.054(6) 0.018(4) 0.026(5) 0.001(3) 0.003(4) -0.001(4)
C30 0.039(5) 0.053(6) 0.031(5) -0.011(4) 0.003(5) 0.021(5)
C31 0.028(5) 0.014(4) 0.012(4) -0.002(3) -0.001(4) -0.002(3)
C32 0.020(4) 0.022(4) 0.009(4) -0.002(3) 0.001(3) -0.008(3)
C33 0.025(5) 0.026(4) 0.029(4) -0.006(3) -0.002(4) -0.001(4)
C34 0.034(5) 0.021(4) 0.024(4) 0.003(3) -0.001(4) -0.002(4)
C35 0.081(9) 0.034(5) 0.062(7) -0.001(5) 0.006(6) 0.021(5)
Cl2 0.0609(19) 0.0447(14) 0.096(2) 0.0159(14) 0.0101(17) 0.0054(13)
Cl3 0.151(3) 0.0518(17) 0.0611(18) 0.0074(13) 0.017(2) -0.031(2)

loop_
_atom_type_symbol
_atom_type_description
_atom_type_scat_dispersion_real
_atom_type_scat_dispersion_imag
_atom_type_scat_source
C C 0.0033 0.0016 'International Tables Vol C Tables 4.2.6.8 and 6.1.1.4'
H H 0.0000 0.0000 'International Tables Vol C Tables 4.2.6.8 and 6.1.1.4'
N N 0.0061 0.0033 'International Tables Vol C Tables 4.2.6.8 and 6.1.1.4'
O O 0.0106 0.0060 'International Tables Vol C Tables 4.2.6.8 and 6.1.1.4'
Cl Cl 0.1484 0.1585 'International Tables Vol C Tables 4.2.6.8 and 6.1.1.4'
Co Co 0.3494 0.9721 'International Tables Vol C Tables 4.2.6.8 and 6.1.1.4'
Re Re -1.0185 7.2310 'International Tables Vol C Tables 4.2.6.8 and 6.1.1.4'
B B 0.0013 0.0007 'International Tables Vol C Tables 4.2.6.8 and 6.1.1.4'
F F 0.0171 0.0103 'International Tables Vol C Tables 4.2.6.8 and 6.1.1.4'

loop_
_geom_angle_atom_site_label_1
_geom_angle_atom_site_label_2
_geom_angle_atom_site_label_3
_geom_angle
C13 Re1 C15 89.8(3)
C13 Re1 C14 88.6(3)
C15 Re1 C14 88.1(3)
C13 Re1 N3 98.7(3)
C15 Re1 N3 171.3(2)
C14 Re1 N3 93.9(3)
C13 Re1 N2 98.2(2)
C15 Re1 N2 90.8(2)
C14 Re1 N2 173.1(3)
N3 Re1 N2 86.2(2)
C13 Re1 N1 172.3(3)
C15 Re1 N1 88.4(3)
C14 Re1 N1 98.9(2)
N3 Re1 N1 82.9(2)
N2 Re1 N1 74.30(19)
N10 Co1 N9 81.8(2)
N10 Co1 N7 178.5(3)
N9 Co1 N7 99.0(3)
N10 Co1 N8 98.4(3)
N9 Co1 N8 178.7(3)
N7 Co1 N8 80.7(3)
N10 Co1 N6 91.3(2)
N9 Co1 N6 91.3(2)
N7 Co1 N6 89.8(2)
N8 Co1 N6 90.0(2)
N10 Co1 Cl1 90.48(18)
N9 Co1 Cl1 88.21(17)
N7 Co1 Cl1 88.39(18)
N8 Co1 Cl1 90.51(18)
N6 Co1 Cl1 178.00(18)
N7 O4 H4O 103(4)
N8 O5 H7O 106(3)
N9 O6 H4O 102(3)
N10 O7 H7O 107(4)
C1 N1 C5 117.8(5)
C1 N1 Re1 124.8(5)
C5 N1 Re1 116.0(4)
C6 N2 C10 120.0(6)
C6 N2 Re1 116.6(4)
C10 N2 Re1 123.1(5)
C16 N3 Re1 133.5(5)
C16 N3 H3N 106(5)
Re1 N3 H3N 120(5)
C16 N4 C21 123.5(6)
C16 N4 C18 121.5(6)
C21 N4 C18 111.9(6)
C22 N5 C20 124.3(6)
C22 N5 C19 122.2(6)
C20 N5 C19 111.9(5)
C24 N6 C25 116.1(6)
C24 N6 Co1 120.5(5)
C25 N6 Co1 123.0(4)
C27 N7 O4 120.2(6)
C27 N7 Co1 117.6(6)
O4 N7 Co1 122.2(4)
C28 N8 O5 122.0(6)
C28 N8 Co1 116.2(5)
O5 N8 Co1 121.8(4)
C31 N9 O6 121.8(6)
C31 N9 Co1 115.6(5)
O6 N9 Co1 122.2(4)
C32 N10 O7 120.6(6)
C32 N10 Co1 116.0(5)
O7 N10 Co1 123.4(4)
N1 C1 C2 123.4(7)
N1 C1 H1 118.3
C2 C1 H1 118.3
C3 C2 C1 117.3(6)
C3 C2 C11 122.9(7)
C1 C2 C11 119.8(7)
C2 C3 C4 120.7(7)
C2 C3 H3A 119.7
C4 C3 H3A 119.7
C5 C4 C3 119.9(7)
C5 C4 H4A 120.0
C3 C4 H4A 120.0
C4 C5 N1 120.7(6)
C4 C5 C6 125.8(7)
N1 C5 C6 113.5(6)
N2 C6 C7 121.3(6)
N2 C6 C5 116.5(7)
C7 C6 C5 122.2(7)
C8 C7 C6 118.6(7)
C8 C7 H7A 120.7
C6 C7 H7A 120.7
C9 C8 C7 120.5(7)
C9 C8 H8 119.8
C7 C8 H8 119.8
C8 C9 C10 117.6(6)
C8 C9 C12 121.9(7)
C10 C9 C12 120.4(7)
N2 C10 C9 122.0(7)
N2 C10 H10 119.0
C9 C10 H10 119.0
C2 C11 H11A 109.5
C2 C11 H11B 109.5
H11A C11 H11B 109.5
C2 C11 H11C 109.5
H11A C11 H11C 109.5
H11B C11 H11C 109.5
C9 C12 H12A 109.5
C9 C12 H12B 109.5
H12A C12 H12B 109.5
C9 C12 H12C 109.5
H12A C12 H12C 109.5
H12B C12 H12C 109.5
O1 C13 Re1 177.4(7)
O2 C14 Re1 177.3(6)
O3 C15 Re1 177.2(7)
N3 C16 N4 124.1(6)
N3 C16 C17 119.5(6)
N4 C16 C17 116.4(6)
C16 C17 H17A 109.5
C16 C17 H17B 109.5
H17A C17 H17B 109.5
C16 C17 H17C 109.5
H17A C17 H17C 109.5
H17B C17 H17C 109.5
N4 C18 C19 109.4(6)
N4 C18 H18A 109.8
C19 C18 H18A 109.8
N4 C18 H18B 109.8
C19 C18 H18B 109.8
H18A C18 H18B 108.2
N5 C19 C18 110.2(6)
N5 C19 H19A 109.6
C18 C19 H19A 109.6
N5 C19 H19B 109.6
C18 C19 H19B 109.6
H19A C19 H19B 108.1
N5 C20 C21 111.0(6)
N5 C20 H20A 109.4
C21 C20 H20A 109.4
N5 C20 H20B 109.4
C21 C20 H20B 109.4
H20A C20 H20B 108.0
N4 C21 C20 111.3(5)
N4 C21 H21A 109.4
C20 C21 H21A 109.4
N4 C21 H21B 109.4
C20 C21 H21B 109.4
H21A C21 H21B 108.0
N5 C22 C26 123.0(6)
N5 C22 C23 123.0(6)
C26 C22 C23 114.0(6)
C24 C23 C22 121.7(7)
C24 C23 H23 119.2
C22 C23 H23 119.2
N6 C24 C23 123.6(7)
N6 C24 H24 118.2
C23 C24 H24 118.2
N6 C25 C26 123.8(6)
N6 C25 H25 118.1
C26 C25 H25 118.1
C25 C26 C22 120.7(6)
C25 C26 H26 119.6
C22 C26 H26 119.6
N7 C27 C28 112.4(6)
N7 C27 C29 124.3(8)
C28 C27 C29 123.3(7)
N8 C28 C27 112.9(6)
N8 C28 C30 122.6(7)
C27 C28 C30 124.5(7)
C27 C29 H29A 109.5
C27 C29 H29B 109.5
H29A C29 H29B 109.5
C27 C29 H29C 109.5
H29A C29 H29C 109.5
H29B C29 H29C 109.5
C28 C30 H30A 109.5
C28 C30 H30B 109.5
H30A C30 H30B 109.5
C28 C30 H30C 109.5
H30A C30 H30C 109.5
H30B C30 H30C 109.5
N9 C31 C32 113.6(6)
N9 C31 C33 123.8(7)
C32 C31 C33 122.5(6)
N10 C32 C31 112.8(6)
N10 C32 C34 122.5(7)
C31 C32 C34 124.7(7)
C31 C33 H33A 109.5
C31 C33 H33B 109.5
H33A C33 H33B 109.5
C31 C33 H33C 109.5
H33A C33 H33C 109.5
H33B C33 H33C 109.5
C32 C34 H34A 109.5
C32 C34 H34B 109.5
H34A C34 H34B 109.5
C32 C34 H34C 109.5
H34A C34 H34C 109.5
H34B C34 H34C 109.5
Cl3 C35 Cl2 110.6(6)
Cl3 C35 H35A 109.5
Cl2 C35 H35A 109.5
Cl3 C35 H35B 109.5
Cl2 C35 H35B 109.5
H35A C35 H35B 108.1
F4 B1 F1 109.0(10)
F4 B1 F2 116.4(11)
F1 B1 F2 104.5(10)
F4 B1 F3 114.5(11)
F1 B1 F3 106.6(10)
F2 B1 F3 105.0(10)
F5 B2 F6 109.3(15)
F5 B2 F8 108.9(15)
F6 B2 F8 113.9(16)
F5 B2 F7 110.3(15)
F6 B2 F7 107.8(15)
F8 B2 F7 106.5(15)

loop_
_geom_bond_atom_site_label_1
_geom_bond_atom_site_label_2
_geom_bond_distance
Re1 C13 1.902(7)
Re1 C15 1.905(6)
Re1 C14 1.914(8)
Re1 N3 2.165(5)
Re1 N2 2.168(6)
Re1 N1 2.169(5)
Co1 N10 1.876(6)
Co1 N9 1.885(6)
Co1 N7 1.891(6)
Co1 N8 1.896(6)
Co1 N6 1.946(5)
Co1 Cl1 2.2391(18)
O1 C13 1.152(8)
O2 C14 1.161(9)
O3 C15 1.161(7)
O4 N7 1.365(7)
O4 H4O 1.02(7)
O5 N8 1.353(8)
O6 N9 1.357(7)
O6 H4O 1.47(7)
O7 N10 1.349(7)
O7 H7O 1.19(7)
N1 C1 1.351(8)
N1 C5 1.369(9)
N2 C6 1.333(9)
N2 C10 1.359(9)
N3 C16 1.291(8)
N3 H3N 0.86(2)
N4 C16 1.352(8)
N4 C21 1.451(8)
N4 C18 1.461(8)
N5 C22 1.353(8)
N5 C20 1.446(8)
N5 C19 1.474(9)
N6 C24 1.345(8)
N6 C25 1.356(9)
N7 C27 1.268(9)
N8 C28 1.289(9)
N9 C31 1.295(8)
N10 C32 1.305(9)
C1 C2 1.373(10)
C1 H1 0.9500
C2 C3 1.365(11)
C2 C11 1.503(9)
C3 C4 1.369(9)
C3 H3A 0.9500
C4 C5 1.361(10)
C4 H4A 0.9500
C5 C6 1.472(9)
C6 C7 1.395(10)
C7 C8 1.389(9)
C7 H7A 0.9500
C8 C9 1.388(11)
C8 H8 0.9500
C9 C10 1.390(11)
C9 C12 1.517(9)
C10 H10 0.9500
C11 H11A 0.9800
C11 H11B 0.9800
C11 H11C 0.9800
C12 H12A 0.9800
C12 H12B 0.9800
C12 H12C 0.9800
C16 C17 1.501(9)
C17 H17A 0.9800
C17 H17B 0.9800
C17 H17C 0.9800
C18 C19 1.513(10)
C18 H18A 0.9900
C18 H18B 0.9900
C19 H19A 0.9900
C19 H19B 0.9900
C20 C21 1.525(9)
C20 H20A 0.9900
C20 H20B 0.9900
C21 H21A 0.9900
C21 H21B 0.9900
C22 C26 1.417(8)
C22 C23 1.417(10)
C23 C24 1.358(9)
C23 H23 0.9500
C24 H24 0.9500
C25 C26 1.368(8)
C25 H25 0.9500
C26 H26 0.9500
C27 C28 1.466(11)
C27 C29 1.493(10)
C28 C30 1.495(10)
C29 H29A 0.9800
C29 H29B 0.9800
C29 H29C 0.9800
C30 H30A 0.9800
C30 H30B 0.9800
C30 H30C 0.9800
C31 C32 1.440(10)
C31 C33 1.507(10)
C32 C34 1.487(9)
C33 H33A 0.9800
C33 H33B 0.9800
C33 H33C 0.9800
C34 H34A 0.9800
C34 H34B 0.9800
C34 H34C 0.9800
C35 Cl3 1.736(10)
C35 Cl2 1.751(10)
C35 H35A 0.9900
C35 H35B 0.9900
B1 F4 1.286(13)
B1 F1 1.388(13)
B1 F2 1.406(13)
B1 F3 1.415(13)
B2 F5 1.366(17)
B2 F6 1.375(17)
B2 F8 1.411(17)
B2 F7 1.436(17)

loop_
_geom_hbond_atom_site_label_D
_geom_hbond_atom_site_label_H
_geom_hbond_atom_site_label_A
_geom_hbond_distance_DH
_geom_hbond_distance_HA
_geom_hbond_distance_DA
_geom_hbond_angle_DHA
_geom_hbond_site_symmetry_A
O4 H4O O6 1.02(7) 1.47(7) 2.481(7) 169(7) .
O7 H7O O5 1.19(7) 1.36(7) 2.471(7) 151(7) .
N3 H3N O6 0.86(2) 2.59(3) 3.387(7) 155(6) 2_664

loop_
_geom_torsion_atom_site_label_1
_geom_torsion_atom_site_label_2
_geom_torsion_atom_site_label_3
_geom_torsion_atom_site_label_4
_geom_torsion
C15 Re1 N1 C1 -90.9(6)
C14 Re1 N1 C1 -3.0(6)
N3 Re1 N1 C1 89.8(6)
N2 Re1 N1 C1 177.8(6)
C15 Re1 N1 C5 75.1(5)
C14 Re1 N1 C5 163.0(5)
N3 Re1 N1 C5 -104.2(5)
N2 Re1 N1 C5 -16.1(5)
C13 Re1 N2 C6 -166.9(5)
C15 Re1 N2 C6 -76.9(5)
N3 Re1 N2 C6 94.9(5)
N1 Re1 N2 C6 11.2(5)
C13 Re1 N2 C10 7.9(6)
C15 Re1 N2 C10 97.8(5)
N3 Re1 N2 C10 -90.3(5)
N1 Re1 N2 C10 -174.0(6)
C13 Re1 N3 C16 57.0(7)
C14 Re1 N3 C16 -32.1(7)
N2 Re1 N3 C16 154.8(7)
N1 Re1 N3 C16 -130.6(7)
N10 Co1 N6 C24 -135.6(5)
N9 Co1 N6 C24 -53.7(5)
N7 Co1 N6 C24 45.4(5)
N8 Co1 N6 C24 126.0(5)
N10 Co1 N6 C25 52.4(6)
N9 Co1 N6 C25 134.3(5)
N7 Co1 N6 C25 -126.7(5)
N8 Co1 N6 C25 -46.0(5)
N9 Co1 N7 C27 177.2(5)
N8 Co1 N7 C27 -4.1(5)
N6 Co1 N7 C27 86.0(5)
Cl1 Co1 N7 C27 -94.9(5)
N9 Co1 N7 O4 -1.4(5)
N8 Co1 N7 O4 177.3(5)
N6 Co1 N7 O4 -92.7(5)
Cl1 Co1 N7 O4 86.5(5)
N10 Co1 N8 C28 -177.0(5)
N7 Co1 N8 C28 4.2(5)
N6 Co1 N8 C28 -85.6(5)
Cl1 Co1 N8 C28 92.5(5)
N10 Co1 N8 O5 1.0(5)
N7 Co1 N8 O5 -177.9(5)
N6 Co1 N8 O5 92.3(5)
Cl1 Co1 N8 O5 -89.6(5)
N10 Co1 N9 C31 -3.4(5)
N7 Co1 N9 C31 175.4(5)
N6 Co1 N9 C31 -94.6(5)
Cl1 Co1 N9 C31 87.3(5)
N10 Co1 N9 O6 -176.8(5)
N7 Co1 N9 O6 2.0(5)
N6 Co1 N9 O6 92.0(5)
Cl1 Co1 N9 O6 -86.0(4)
N9 Co1 N10 C32 1.9(5)
N8 Co1 N10 C32 -176.8(5)
N6 Co1 N10 C32 92.9(5)
Cl1 Co1 N10 C32 -86.3(5)
N9 Co1 N10 O7 -179.2(5)
N8 Co1 N10 O7 2.1(5)
N6 Co1 N10 O7 -88.1(5)
Cl1 Co1 N10 O7 92.7(5)
C5 N1 C1 C2 -1.7(10)
Re1 N1 C1 C2 164.1(6)
N1 C1 C2 C3 -2.8(11)
N1 C1 C2 C11 179.5(7)
C1 C2 C3 C4 4.6(11)
C11 C2 C3 C4 -177.7(7)
C2 C3 C4 C5 -2.0(11)
C3 C4 C5 N1 -2.7(11)
C3 C4 C5 C6 176.0(7)
C1 N1 C5 C4 4.5(10)
Re1 N1 C5 C4 -162.5(5)
C1 N1 C5 C6 -174.4(6)
Re1 N1 C5 C6 18.6(8)
C10 N2 C6 C7 1.1(10)
Re1 N2 C6 C7 176.0(5)
C10 N2 C6 C5 179.8(6)
Re1 N2 C6 C5 -5.2(8)
C4 C5 C6 N2 172.4(6)
N1 C5 C6 N2 -8.8(10)
C4 C5 C6 C7 -8.9(12)
N1 C5 C6 C7 170.0(6)
N2 C6 C7 C8 -1.3(10)
C5 C6 C7 C8 180.0(7)
C6 C7 C8 C9 1.2(10)
C7 C8 C9 C10 -0.8(11)
C7 C8 C9 C12 -179.0(7)
C6 N2 C10 C9 -0.6(10)
Re1 N2 C10 C9 -175.2(5)
C8 C9 C10 N2 0.5(10)
C12 C9 C10 N2 178.7(6)
Re1 N3 C16 N4 172.7(5)
Re1 N3 C16 C17 -10.4(11)
C21 N4 C16 N3 -153.1(7)
C18 N4 C16 N3 5.4(12)
C21 N4 C16 C17 29.9(10)
C18 N4 C16 C17 -171.6(7)
C16 N4 C18 C19 141.0(7)
C21 N4 C18 C19 -58.2(8)
C22 N5 C19 C18 136.7(6)
C20 N5 C19 C18 -57.3(8)
N4 C18 C19 N5 57.9(9)
C22 N5 C20 C21 -140.0(6)
C19 N5 C20 C21 54.3(8)
C16 N4 C21 C20 -143.9(7)
C18 N4 C21 C20 55.8(8)
N5 C20 C21 N4 -53.2(8)
C20 N5 C22 C26 4.2(10)
C19 N5 C22 C26 168.5(6)
C20 N5 C22 C23 -176.7(6)
C19 N5 C22 C23 -12.5(10)
N5 C22 C23 C24 -178.7(6)
C26 C22 C23 C24 0.4(9)
C25 N6 C24 C23 -2.3(10)
Co1 N6 C24 C23 -174.9(5)
C22 C23 C24 N6 0.6(11)
C24 N6 C25 C26 3.3(10)
Co1 N6 C25 C26 175.6(5)
N6 C25 C26 C22 -2.4(11)
N5 C22 C26 C25 179.6(6)
C23 C22 C26 C25 0.5(9)
O4 N7 C27 C28 -178.1(5)
Co1 N7 C27 C28 3.2(8)
O4 N7 C27 C29 2.5(11)
Co1 N7 C27 C29 -176.1(6)
O5 N8 C28 C27 178.4(6)
Co1 N8 C28 C27 -3.6(7)
O5 N8 C28 C30 -1.2(10)
Co1 N8 C28 C30 176.8(6)
N7 C27 C28 N8 0.3(9)
C29 C27 C28 N8 179.7(7)
N7 C27 C28 C30 179.9(7)
C29 C27 C28 C30 -0.7(11)
O6 N9 C31 C32 177.6(5)
Co1 N9 C31 C32 4.2(8)
O6 N9 C31 C33 0.8(10)
Co1 N9 C31 C33 -172.5(5)
O7 N10 C32 C31 -179.1(5)
Co1 N10 C32 C31 -0.1(8)
O7 N10 C32 C34 0.0(10)
Co1 N10 C32 C34 179.0(5)
N9 C31 C32 N10 -2.6(9)
C33 C31 C32 N10 174.2(6)
N9 C31 C32 C34 178.2(6)
C33 C31 C32 C34 -5.0(11)
